data_4304289
loop_
_publ_author_name
'Jacob Schneider'
'Young-A Lee'
'Javier P\'erez'
'William W. Brennessel'
'Christine Flaschenriem'
'Richard Eisenberg'

_publ_section_title
;
Strong Intra- and Intermolecular Aurophilic Interactions in a New Series of
Brilliantly Luminescent Dinuclear Cationic and Neutral Au(I)
Benzimidazolethiolate Complexes
;
_journal_name_full 'Inorganic Chemistry'
_journal_page_first 957
_journal_page_last 968
_journal_paper_doi 10.1021/ic701763x
_journal_volume 47
_journal_year 2008
_chemical_formula_moiety 'C32 H27 Au2 N2 P2 S, C2 F3 O2, C H2 Cl2'
_chemical_formula_sum 'C35 H29 Au2 Cl2 F3 N2 O2 P2 S'
_chemical_formula_weight 1125.44
_chemical_name_common eisjs11
_chemical_name_systematic
;
 ?
;
_space_group_IT_number 15
_symmetry_cell_setting monoclinic
_symmetry_space_group_name_Hall '-C 2yc'
_symmetry_space_group_name_H-M 'C 1 2/c 1'
_atom_sites_solution_hydrogens geom
_atom_sites_solution_primary direct
_atom_sites_solution_secondary difmap
_audit_creation_method SHELXL-97
_cell_angle_alpha 90.00
_cell_angle_beta 107.260(1)
_cell_angle_gamma 90.00
_cell_formula_units_Z 8
_cell_length_a 18.1091(7)
_cell_length_b 21.2668(8)
_cell_length_c 19.7968(7)
_cell_measurement_reflns_used 7833
_cell_measurement_temperature 100.0(1)
_cell_measurement_theta_max 30.91
_cell_measurement_theta_min 2.20
_cell_volume 7280.9(5)
_computing_cell_refinement 'SAINT (Bruker, 2003)'
_computing_data_collection 'APEX2 (Bruker, 2004)'
_computing_data_reduction 'SAINT (Bruker, 2003)'
_computing_molecular_graphics 'SHELXTL (Bruker, 2000)'
_computing_publication_material 'SHELXTL (Bruker, 2000)'
_computing_structure_refinement 'SHELXL-97 (Sheldrick, 1997)'
_computing_structure_solution 'SHELXS-97 (Sheldrick, 1997)'
_diffrn_ambient_temperature 100.0(1)
_diffrn_measured_fraction_theta_full 0.993
_diffrn_measured_fraction_theta_max 0.993
_diffrn_measurement_device_type 'Bruker SMART APEX II CCD Platform'
_diffrn_measurement_method 'area detector, \w scans per \f'
_diffrn_radiation_monochromator graphite
_diffrn_radiation_source 'fine-focus sealed tube'
_diffrn_radiation_type MoK\a
_diffrn_radiation_wavelength 0.71073
_diffrn_reflns_av_R_equivalents 0.0312
_diffrn_reflns_av_sigmaI/netI 0.0233
_diffrn_reflns_limit_h_max 25
_diffrn_reflns_limit_h_min -25
_diffrn_reflns_limit_k_max 29
_diffrn_reflns_limit_k_min -29
_diffrn_reflns_limit_l_max 27
_diffrn_reflns_limit_l_min -27
_diffrn_reflns_number 55295
_diffrn_reflns_theta_full 30.03
_diffrn_reflns_theta_max 30.03
_diffrn_reflns_theta_min 1.65
_exptl_absorpt_coefficient_mu 8.393
_exptl_absorpt_correction_T_max 0.1379
_exptl_absorpt_correction_T_min 0.0943
_exptl_absorpt_correction_type multi-scan
_exptl_absorpt_process_details 'SADABS (Blessing, 1995)'
_exptl_crystal_colour colorless
_exptl_crystal_density_diffrn 2.053
_exptl_crystal_density_method 'not measured'
_exptl_crystal_description block
_exptl_crystal_F_000 4272
_exptl_crystal_size_max 0.32
_exptl_crystal_size_mid 0.24
_exptl_crystal_size_min 0.24
_refine_diff_density_max 1.372
_refine_diff_density_min -1.357
_refine_diff_density_rms 0.124
_refine_ls_extinction_method none
_refine_ls_goodness_of_fit_ref 1.030
_refine_ls_hydrogen_treatment mixed
_refine_ls_matrix_type full
_refine_ls_number_parameters 458
_refine_ls_number_reflns 10575
_refine_ls_number_restraints 7
_refine_ls_restrained_S_all 1.031
_refine_ls_R_factor_all 0.0239
_refine_ls_R_factor_gt 0.0199
_refine_ls_shift/su_max 0.001
_refine_ls_shift/su_mean 0.000
_refine_ls_structure_factor_coef Fsqd
_refine_ls_weighting_details 'calc w=1/[\s^2^(Fo^2^)+(0.0189P)^2^+25.1387P] where P=(Fo^2^+2Fc^2^)/3'
_refine_ls_weighting_scheme calc
_refine_ls_wR_factor_gt 0.0457
_refine_ls_wR_factor_ref 0.0466
_reflns_number_gt 9516
_reflns_number_total 10575
_reflns_threshold_expression >2sigma(I)
_cod_data_source_file ic701763x-file002_1.cif
_cod_data_source_block eisjs11
_cod_database_code 4304289

loop_
_symmetry_equiv_pos_as_xyz
'x, y, z'
'-x, y, -z+1/2'
'x+1/2, y+1/2, z'
'-x+1/2, y+1/2, -z+1/2'
'-x, -y, -z'
'x, -y, z-1/2'
'-x+1/2, -y+1/2, -z'
'x+1/2, -y+1/2, z-1/2'

loop_
_atom_site_label
_atom_site_type_symbol
_atom_site_fract_x
_atom_site_fract_y
_atom_site_fract_z
_atom_site_U_iso_or_equiv
_atom_site_adp_type
_atom_site_occupancy
_atom_site_symmetry_multiplicity
_atom_site_calc_flag
_atom_site_refinement_flags
_atom_site_disorder_assembly
_atom_site_disorder_group
Au1 Au 0.037268(5) 0.147215(4) 0.399269(5) 0.01154(3) Uani 1 1 d . . .
Au2 Au 0.047745(5) 0.278785(4) 0.363539(5) 0.01329(3) Uani 1 1 d . . .
S1 S 0.11155(4) 0.25084(3) 0.28250(4) 0.01583(12) Uani 1 1 d . . .
P1 P -0.01517(4) 0.16948(3) 0.48579(3) 0.01121(11) Uani 1 1 d . . .
P2 P -0.00583(4) 0.30973(3) 0.44781(3) 0.01210(12) Uani 1 1 d . . .
N1 N 0.08440(12) 0.12815(10) 0.31929(11) 0.0124(4) Uani 1 1 d . . .
N2 N 0.13573(12) 0.13934(10) 0.23105(12) 0.0138(4) Uani 1 1 d . . .
H2N H 0.159(2) 0.1594(19) 0.204(2) 0.041(11) Uiso 1 1 d . . .
C1 C 0.10910(13) 0.16984(12) 0.27941(13) 0.0128(4) Uani 1 1 d . . .
C2 C 0.09660(13) 0.06817(12) 0.29552(13) 0.0123(4) Uani 1 1 d . . .
C3 C 0.08204(15) 0.00885(12) 0.31822(13) 0.0159(5) Uani 1 1 d . . .
H3A H 0.0608 0.0037 0.3564 0.019 Uiso 1 1 calc R . .
C4 C 0.09987(15) -0.04230(13) 0.28281(14) 0.0179(5) Uani 1 1 d . . .
H4A H 0.0902 -0.0835 0.2968 0.022 Uiso 1 1 calc R . .
C5 C 0.13180(15) -0.03501(13) 0.22695(14) 0.0179(5) Uani 1 1 d . . .
H5A H 0.1427 -0.0713 0.2035 0.021 Uiso 1 1 calc R . .
C6 C 0.14790(15) 0.02413(13) 0.20512(14) 0.0164(5) Uani 1 1 d . . .
H6A H 0.1708 0.0292 0.1680 0.020 Uiso 1 1 calc R . .
C7 C 0.12901(14) 0.07540(12) 0.24001(13) 0.0137(5) Uani 1 1 d . . .
C8 C -0.06288(14) 0.24636(11) 0.47099(13) 0.0129(4) Uani 1 1 d . . .
H8A H -0.0758 0.2586 0.5144 0.016 Uiso 1 1 calc R . .
H8B H -0.1121 0.2422 0.4325 0.016 Uiso 1 1 calc R . .
C9 C 0.05436(14) 0.17684(11) 0.57244(13) 0.0138(5) Uani 1 1 d . . .
C10 C 0.02998(16) 0.18218(13) 0.63291(14) 0.0180(5) Uani 1 1 d . . .
H10A H -0.0229 0.1759 0.6297 0.022 Uiso 1 1 calc R . .
C11 C 0.08329(18) 0.19666(13) 0.69784(15) 0.0234(6) Uani 1 1 d . . .
H11A H 0.0667 0.2003 0.7389 0.028 Uiso 1 1 calc R . .
C12 C 0.16054(18) 0.20573(13) 0.70252(16) 0.0257(6) Uani 1 1 d . . .
H12A H 0.1966 0.2163 0.7467 0.031 Uiso 1 1 calc R . .
C13 C 0.18529(16) 0.19947(14) 0.64314(17) 0.0245(6) Uani 1 1 d . . .
H13A H 0.2384 0.2050 0.6468 0.029 Uiso 1 1 calc R . .
C14 C 0.13235(15) 0.18508(13) 0.57792(15) 0.0198(5) Uani 1 1 d . . .
H14A H 0.1494 0.1809 0.5372 0.024 Uiso 1 1 calc R . .
C15 C -0.08793(14) 0.11383(12) 0.49325(13) 0.0132(5) Uani 1 1 d . . .
C16 C -0.08076(16) 0.05159(12) 0.47427(14) 0.0172(5) Uani 1 1 d . . .
H16A H -0.0392 0.0397 0.4569 0.021 Uiso 1 1 calc R . .
C17 C -0.13443(17) 0.00674(13) 0.48070(15) 0.0212(5) Uani 1 1 d . . .
H17A H -0.1289 -0.0358 0.4686 0.025 Uiso 1 1 calc R . .
C18 C -0.19579(16) 0.02438(13) 0.50484(15) 0.0209(6) Uani 1 1 d . . .
H18A H -0.2326 -0.0061 0.5089 0.025 Uiso 1 1 calc R . .
C19 C -0.20363(17) 0.08639(14) 0.52306(16) 0.0229(6) Uani 1 1 d . . .
H19A H -0.2458 0.0983 0.5395 0.028 Uiso 1 1 calc R . .
C20 C -0.15009(16) 0.13118(13) 0.51731(15) 0.0198(5) Uani 1 1 d . . .
H20A H -0.1557 0.1737 0.5298 0.024 Uiso 1 1 calc R . .
C21 C 0.06518(14) 0.33469(12) 0.52843(14) 0.0150(5) Uani 1 1 d . . .
C22 C 0.04587(16) 0.34483(13) 0.59057(15) 0.0197(5) Uani 1 1 d . . .
H22A H -0.0060 0.3392 0.5910 0.024 Uiso 1 1 calc R . .
C23 C 0.10214(19) 0.36317(14) 0.65194(16) 0.0252(6) Uani 1 1 d . . .
H23A H 0.0887 0.3698 0.6943 0.030 Uiso 1 1 calc R . .
C24 C 0.17777(18) 0.37178(14) 0.65143(17) 0.0275(7) Uani 1 1 d . . .
H24A H 0.2163 0.3839 0.6935 0.033 Uiso 1 1 calc R . .
C25 C 0.19711(17) 0.36280(14) 0.58981(18) 0.0273(7) Uani 1 1 d . . .
H25A H 0.2489 0.3694 0.5895 0.033 Uiso 1 1 calc R . .
C26 C 0.14140(16) 0.34409(13) 0.52782(17) 0.0215(6) Uani 1 1 d . . .
H26A H 0.1551 0.3378 0.4856 0.026 Uiso 1 1 calc R . .
C27 C -0.07619(14) 0.37252(12) 0.42048(13) 0.0130(4) Uani 1 1 d . . .
C28 C -0.07009(15) 0.42967(12) 0.45573(14) 0.0164(5) Uani 1 1 d . . .
H28A H -0.0291 0.4366 0.4980 0.020 Uiso 1 1 calc R . .
C29 C -0.12422(15) 0.47681(12) 0.42892(16) 0.0197(5) Uani 1 1 d . . .
H29A H -0.1198 0.5161 0.4526 0.024 Uiso 1 1 calc R . .
C30 C -0.18435(16) 0.46664(13) 0.36794(15) 0.0187(5) Uani 1 1 d . . .
H30A H -0.2211 0.4989 0.3499 0.022 Uiso 1 1 calc R . .
C31 C -0.19114(16) 0.40941(14) 0.33306(15) 0.0219(6) Uani 1 1 d . . .
H31A H -0.2329 0.4024 0.2915 0.026 Uiso 1 1 calc R . .
C32 C -0.13701(16) 0.36245(13) 0.35885(14) 0.0199(5) Uani 1 1 d . . .
H32A H -0.1413 0.3234 0.3346 0.024 Uiso 1 1 calc R . .
C33 C 0.1236(2) 0.48384(17) 0.3199(2) 0.0369(8) Uani 1 1 d . . .
H33A H 0.1512 0.5245 0.3305 0.044 Uiso 1 1 calc R . .
H33B H 0.1031 0.4796 0.2679 0.044 Uiso 1 1 calc R . .
Cl1 Cl 0.18894(6) 0.42166(4) 0.35417(5) 0.0433(2) Uani 1 1 d . . .
Cl2 Cl 0.04613(6) 0.48314(7) 0.35709(7) 0.0629(3) Uani 1 1 d . . .
F1 F 0.3311(3) 0.2646(2) 0.1326(2) 0.0434(8) Uani 0.50 1 d PD A 1
F2 F 0.3334(3) 0.1878(3) 0.0673(3) 0.0472(13) Uani 0.50 1 d PD A 1
F3 F 0.4056(2) 0.1882(2) 0.1760(2) 0.0414(7) Uani 0.50 1 d PD A 1
C34 C 0.3353(5) 0.2027(4) 0.1337(4) 0.0281(13) Uani 0.50 1 d PD A 1
F1' F 0.3520(3) 0.1522(3) 0.0764(3) 0.0472(13) Uani 0.50 1 d PD A 5
F2' F 0.3732(3) 0.2288(2) 0.1472(3) 0.0434(8) Uani 0.50 1 d PD A 5
F3' F 0.2794(2) 0.2268(2) 0.0507(2) 0.0414(7) Uani 0.50 1 d PD A 5
C34' C 0.3198(5) 0.1924(5) 0.1079(4) 0.0281(13) Uani 0.50 1 d PD A 5
C35 C 0.26834(16) 0.16630(14) 0.15229(15) 0.0197(5) Uani 1 1 d D . .
O1 O 0.21299(11) 0.20087(10) 0.15235(10) 0.0199(4) Uani 1 1 d . A .
O2 O 0.28364(13) 0.11255(11) 0.17290(13) 0.0299(5) Uani 1 1 d . A .

loop_
_atom_site_aniso_label
_atom_site_aniso_U_11
_atom_site_aniso_U_22
_atom_site_aniso_U_33
_atom_site_aniso_U_23
_atom_site_aniso_U_13
_atom_site_aniso_U_12
Au1 0.01184(4) 0.01020(4) 0.01343(4) 0.00005(3) 0.00505(3) 0.00067(3)
Au2 0.01304(4) 0.00979(4) 0.01878(5) 0.00030(3) 0.00739(4) 0.00115(3)
S1 0.0158(3) 0.0123(3) 0.0224(3) 0.0019(2) 0.0104(2) 0.0013(2)
P1 0.0110(3) 0.0102(3) 0.0126(3) -0.0005(2) 0.0036(2) -0.0002(2)
P2 0.0103(3) 0.0096(3) 0.0161(3) -0.0008(2) 0.0034(2) 0.0008(2)
N1 0.0111(9) 0.0117(10) 0.0147(10) 0.0005(8) 0.0041(8) 0.0009(8)
N2 0.0131(10) 0.0150(10) 0.0147(10) 0.0006(8) 0.0061(8) 0.0012(8)
C1 0.0085(10) 0.0158(12) 0.0136(11) -0.0007(9) 0.0027(9) 0.0006(9)
C2 0.0086(10) 0.0138(11) 0.0127(11) -0.0023(9) 0.0005(8) 0.0019(8)
C3 0.0156(11) 0.0174(12) 0.0139(11) 0.0006(9) 0.0034(9) -0.0012(9)
C4 0.0176(12) 0.0139(12) 0.0199(13) -0.0003(10) 0.0019(10) -0.0003(10)
C5 0.0156(12) 0.0168(12) 0.0196(12) -0.0033(10) 0.0027(10) 0.0030(10)
C6 0.0146(11) 0.0204(13) 0.0140(11) -0.0027(10) 0.0039(9) 0.0023(10)
C7 0.0108(10) 0.0153(12) 0.0131(11) 0.0014(9) 0.0006(9) 0.0012(9)
C8 0.0098(10) 0.0120(11) 0.0158(11) -0.0005(9) 0.0018(9) 0.0009(8)
C9 0.0140(11) 0.0089(11) 0.0161(11) 0.0006(9) 0.0009(9) 0.0010(9)
C10 0.0210(13) 0.0148(12) 0.0166(12) 0.0012(10) 0.0035(10) -0.0003(10)
C11 0.0329(16) 0.0168(13) 0.0166(13) 0.0006(10) 0.0014(11) -0.0006(11)
C12 0.0295(15) 0.0127(12) 0.0238(14) 0.0026(11) -0.0090(12) 0.0001(11)
C13 0.0151(12) 0.0182(13) 0.0334(16) 0.0019(12) -0.0035(11) -0.0002(10)
C14 0.0158(12) 0.0160(12) 0.0259(14) 0.0005(10) 0.0038(11) -0.0005(10)
C15 0.0139(11) 0.0121(11) 0.0132(11) 0.0021(9) 0.0033(9) -0.0008(9)
C16 0.0198(12) 0.0130(12) 0.0196(12) 0.0000(10) 0.0068(10) -0.0003(10)
C17 0.0293(14) 0.0128(12) 0.0211(13) 0.0004(10) 0.0068(11) -0.0041(11)
C18 0.0222(13) 0.0189(13) 0.0205(13) 0.0043(10) 0.0048(11) -0.0081(11)
C19 0.0202(13) 0.0245(14) 0.0276(14) 0.0012(12) 0.0125(11) -0.0027(11)
C20 0.0208(13) 0.0175(13) 0.0240(14) -0.0015(10) 0.0110(11) -0.0007(10)
C21 0.0118(11) 0.0091(11) 0.0211(12) 0.0005(9) 0.0001(10) 0.0003(9)
C22 0.0195(13) 0.0163(13) 0.0203(13) 0.0002(10) 0.0014(10) -0.0021(10)
C23 0.0343(16) 0.0173(13) 0.0185(13) 0.0010(10) -0.0003(12) -0.0055(12)
C24 0.0263(15) 0.0148(13) 0.0283(15) 0.0043(11) -0.0120(12) -0.0029(11)
C25 0.0141(12) 0.0161(13) 0.0423(18) 0.0032(12) -0.0058(12) -0.0014(10)
C26 0.0146(12) 0.0150(13) 0.0324(15) -0.0006(11) 0.0031(11) 0.0001(10)
C27 0.0119(11) 0.0107(11) 0.0168(11) -0.0003(9) 0.0048(9) 0.0015(9)
C28 0.0151(11) 0.0122(11) 0.0203(12) -0.0006(9) 0.0026(10) -0.0008(9)
C29 0.0170(12) 0.0103(11) 0.0305(15) -0.0010(10) 0.0050(11) 0.0010(9)
C30 0.0166(12) 0.0145(12) 0.0242(13) 0.0051(10) 0.0049(10) 0.0040(10)
C31 0.0194(13) 0.0229(14) 0.0194(13) -0.0012(11) -0.0004(10) 0.0047(11)
C32 0.0233(13) 0.0173(13) 0.0169(12) -0.0047(10) 0.0025(10) 0.0033(10)
C33 0.0343(18) 0.0326(18) 0.051(2) 0.0033(16) 0.0233(16) -0.0043(15)
Cl1 0.0543(6) 0.0316(4) 0.0432(5) 0.0008(4) 0.0133(4) 0.0018(4)
Cl2 0.0427(6) 0.0927(10) 0.0639(7) -0.0145(6) 0.0322(5) -0.0104(6)
F1 0.049(2) 0.043(2) 0.0444(19) -0.0070(17) 0.0239(18) -0.0269(15)
F2 0.041(2) 0.073(4) 0.0408(18) -0.027(3) 0.0322(19) -0.024(3)
F3 0.0326(16) 0.056(2) 0.0368(16) 0.0063(14) 0.0124(13) -0.0132(14)
C34 0.029(4) 0.030(3) 0.031(4) -0.012(3) 0.019(4) -0.014(2)
F1' 0.041(2) 0.073(4) 0.0408(18) -0.027(3) 0.0322(19) -0.024(3)
F2' 0.049(2) 0.043(2) 0.0444(19) -0.0070(17) 0.0239(18) -0.0269(15)
F3' 0.0326(16) 0.056(2) 0.0368(16) 0.0063(14) 0.0124(13) -0.0132(14)
C34' 0.029(4) 0.030(3) 0.031(4) -0.012(3) 0.019(4) -0.014(2)
C35 0.0188(13) 0.0241(14) 0.0192(13) 0.0057(11) 0.0104(10) 0.0012(11)
O1 0.0185(9) 0.0231(10) 0.0196(9) 0.0042(8) 0.0081(8) 0.0039(8)
O2 0.0328(12) 0.0249(11) 0.0377(13) 0.0080(9) 0.0193(10) 0.0093(9)

loop_
_atom_type_symbol
_atom_type_description
_atom_type_scat_dispersion_real
_atom_type_scat_dispersion_imag
_atom_type_scat_source
C C 0.0033 0.0016 'International Tables Vol C Tables 4.2.6.8 and 6.1.1.4'
H H 0.0000 0.0000 'International Tables Vol C Tables 4.2.6.8 and 6.1.1.4'
N N 0.0061 0.0033 'International Tables Vol C Tables 4.2.6.8 and 6.1.1.4'
O O 0.0106 0.0060 'International Tables Vol C Tables 4.2.6.8 and 6.1.1.4'
F F 0.0171 0.0103 'International Tables Vol C Tables 4.2.6.8 and 6.1.1.4'
P P 0.1023 0.0942 'International Tables Vol C Tables 4.2.6.8 and 6.1.1.4'
S S 0.1246 0.1234 'International Tables Vol C Tables 4.2.6.8 and 6.1.1.4'
Cl Cl 0.1484 0.1585 'International Tables Vol C Tables 4.2.6.8 and 6.1.1.4'
Au Au -2.0133 8.8022 'International Tables Vol C Tables 4.2.6.8 and 6.1.1.4'

loop_
_geom_angle_atom_site_label_1
_geom_angle_atom_site_label_2
_geom_angle_atom_site_label_3
_geom_angle
_geom_angle_site_symmetry_1
_geom_angle_site_symmetry_3
_geom_angle_publ_flag
N1 Au1 P1 179.07(6) . . ?
N1 Au1 Au2 86.00(6) . . ?
P1 Au1 Au2 93.192(16) . . ?
P2 Au2 S1 175.48(2) . . ?
P2 Au2 Au1 91.566(16) . . ?
S1 Au2 Au1 90.204(16) . . ?
C1 S1 Au2 105.55(9) . . ?
C9 P1 C15 107.35(12) . . ?
C9 P1 C8 103.71(11) . . ?
C15 P1 C8 106.05(11) . . ?
C9 P1 Au1 114.18(9) . . ?
C15 P1 Au1 114.08(9) . . ?
C8 P1 Au1 110.67(8) . . ?
C21 P2 C27 107.46(12) . . ?
C21 P2 C8 107.49(12) . . ?
C27 P2 C8 102.55(11) . . ?
C21 P2 Au2 112.85(9) . . ?
C27 P2 Au2 114.28(8) . . ?
C8 P2 Au2 111.52(8) . . ?
C1 N1 C2 106.8(2) . . ?
C1 N1 Au1 127.49(17) . . ?
C2 N1 Au1 125.69(16) . . ?
C1 N2 C7 108.4(2) . . ?
C1 N2 H2N 122(3) . . ?
C7 N2 H2N 129(3) . . ?
N1 C1 N2 110.3(2) . . ?
N1 C1 S1 130.21(19) . . ?
N2 C1 S1 119.44(19) . . ?
C3 C2 C7 121.2(2) . . ?
C3 C2 N1 130.9(2) . . ?
C7 C2 N1 108.0(2) . . ?
C4 C3 C2 117.0(2) . . ?
C4 C3 H3A 121.5 . . ?
C2 C3 H3A 121.5 . . ?
C3 C4 C5 121.8(3) . . ?
C3 C4 H4A 119.1 . . ?
C5 C4 H4A 119.1 . . ?
C6 C5 C4 121.3(2) . . ?
C6 C5 H5A 119.3 . . ?
C4 C5 H5A 119.3 . . ?
C7 C6 C5 116.8(2) . . ?
C7 C6 H6A 121.6 . . ?
C5 C6 H6A 121.6 . . ?
N2 C7 C6 131.7(2) . . ?
N2 C7 C2 106.4(2) . . ?
C6 C7 C2 121.9(2) . . ?
P1 C8 P2 114.91(13) . . ?
P1 C8 H8A 108.5 . . ?
P2 C8 H8A 108.5 . . ?
P1 C8 H8B 108.5 . . ?
P2 C8 H8B 108.5 . . ?
H8A C8 H8B 107.5 . . ?
C14 C9 C10 119.5(2) . . ?
C14 C9 P1 119.2(2) . . ?
C10 C9 P1 120.8(2) . . ?
C11 C10 C9 120.0(3) . . ?
C11 C10 H10A 120.0 . . ?
C9 C10 H10A 120.0 . . ?
C12 C11 C10 120.0(3) . . ?
C12 C11 H11A 120.0 . . ?
C10 C11 H11A 120.0 . . ?
C13 C12 C11 120.3(3) . . ?
C13 C12 H12A 119.9 . . ?
C11 C12 H12A 119.9 . . ?
C12 C13 C14 120.1(3) . . ?
C12 C13 H13A 120.0 . . ?
C14 C13 H13A 120.0 . . ?
C13 C14 C9 120.1(3) . . ?
C13 C14 H14A 120.0 . . ?
C9 C14 H14A 120.0 . . ?
C16 C15 C20 119.5(2) . . ?
C16 C15 P1 118.12(19) . . ?
C20 C15 P1 122.4(2) . . ?
C15 C16 C17 120.1(3) . . ?
C15 C16 H16A 119.9 . . ?
C17 C16 H16A 119.9 . . ?
C18 C17 C16 119.9(3) . . ?
C18 C17 H17A 120.0 . . ?
C16 C17 H17A 120.0 . . ?
C17 C18 C19 120.1(3) . . ?
C17 C18 H18A 119.9 . . ?
C19 C18 H18A 119.9 . . ?
C18 C19 C20 120.3(3) . . ?
C18 C19 H19A 119.9 . . ?
C20 C19 H19A 119.9 . . ?
C19 C20 C15 120.0(3) . . ?
C19 C20 H20A 120.0 . . ?
C15 C20 H20A 120.0 . . ?
C22 C21 C26 119.5(2) . . ?
C22 C21 P2 121.8(2) . . ?
C26 C21 P2 118.7(2) . . ?
C23 C22 C21 120.3(3) . . ?
C23 C22 H22A 119.8 . . ?
C21 C22 H22A 119.8 . . ?
C24 C23 C22 120.1(3) . . ?
C24 C23 H23A 120.0 . . ?
C22 C23 H23A 120.0 . . ?
C25 C24 C23 120.0(3) . . ?
C25 C24 H24A 120.0 . . ?
C23 C24 H24A 120.0 . . ?
C24 C25 C26 120.7(3) . . ?
C24 C25 H25A 119.7 . . ?
C26 C25 H25A 119.7 . . ?
C25 C26 C21 119.4(3) . . ?
C25 C26 H26A 120.3 . . ?
C21 C26 H26A 120.3 . . ?
C28 C27 C32 119.8(2) . . ?
C28 C27 P2 123.37(19) . . ?
C32 C27 P2 116.73(19) . . ?
C27 C28 C29 119.8(2) . . ?
C27 C28 H28A 120.1 . . ?
C29 C28 H28A 120.1 . . ?
C30 C29 C28 120.2(3) . . ?
C30 C29 H29A 119.9 . . ?
C28 C29 H29A 119.9 . . ?
C29 C30 C31 120.2(2) . . ?
C29 C30 H30A 119.9 . . ?
C31 C30 H30A 119.9 . . ?
C30 C31 C32 120.0(3) . . ?
C30 C31 H31A 120.0 . . ?
C32 C31 H31A 120.0 . . ?
C31 C32 C27 120.0(2) . . ?
C31 C32 H32A 120.0 . . ?
C27 C32 H32A 120.0 . . ?
Cl2 C33 Cl1 110.9(2) . . ?
Cl2 C33 H33A 109.5 . . ?
Cl1 C33 H33A 109.5 . . ?
Cl2 C33 H33B 109.5 . . ?
Cl1 C33 H33B 109.5 . . ?
H33A C33 H33B 108.0 . . ?
F1 C34 F3 106.3(5) . . ?
F1 C34 F2 103.6(7) . . ?
F3 C34 F2 107.5(7) . . ?
F1 C34 C35 116.8(7) . . ?
F3 C34 C35 113.4(6) . . ?
F2 C34 C35 108.4(5) . . ?
F1' C34' F2' 108.6(7) . . ?
F1' C34' F3' 99.3(5) . . ?
F2' C34' F3' 107.3(7) . . ?
F1' C34' C35 117.7(7) . . ?
F2' C34' C35 109.7(5) . . ?
F3' C34' C35 113.4(6) . . ?
O2 C35 O1 131.1(3) . . ?
O2 C35 C34' 114.1(5) . . ?
O1 C35 C34' 114.0(5) . . ?
O2 C35 C34 115.2(5) . . ?
O1 C35 C34 112.8(5) . . ?

loop_
_geom_bond_atom_site_label_1
_geom_bond_atom_site_label_2
_geom_bond_distance
_geom_bond_site_symmetry_2
_geom_bond_publ_flag
Au1 N1 2.050(2) . ?
Au1 P1 2.2416(6) . ?
Au1 Au2 2.90607(16) . ?
Au2 P2 2.2624(6) . ?
Au2 S1 2.3157(6) . ?
S1 C1 1.724(3) . ?
P1 C9 1.809(3) . ?
P1 C15 1.809(3) . ?
P1 C8 1.832(3) . ?
P2 C21 1.807(3) . ?
P2 C27 1.814(3) . ?
P2 C8 1.837(3) . ?
N1 C1 1.349(3) . ?
N1 C2 1.400(3) . ?
N2 C1 1.358(3) . ?
N2 C7 1.381(3) . ?
N2 H2N 0.88(4) . ?
C2 C3 1.390(4) . ?
C2 C7 1.399(3) . ?
C3 C4 1.383(4) . ?
C3 H3A 0.9500 . ?
C4 C5 1.400(4) . ?
C4 H4A 0.9500 . ?
C5 C6 1.389(4) . ?
C5 H5A 0.9500 . ?
C6 C7 1.387(4) . ?
C6 H6A 0.9500 . ?
C8 H8A 0.9900 . ?
C8 H8B 0.9900 . ?
C9 C14 1.395(4) . ?
C9 C10 1.398(4) . ?
C10 C11 1.394(4) . ?
C10 H10A 0.9500 . ?
C11 C12 1.388(4) . ?
C11 H11A 0.9500 . ?
C12 C13 1.383(5) . ?
C12 H12A 0.9500 . ?
C13 C14 1.395(4) . ?
C13 H13A 0.9500 . ?
C14 H14A 0.9500 . ?
C15 C16 1.393(4) . ?
C15 C20 1.396(4) . ?
C16 C17 1.394(4) . ?
C16 H16A 0.9500 . ?
C17 C18 1.385(4) . ?
C17 H17A 0.9500 . ?
C18 C19 1.385(4) . ?
C18 H18A 0.9500 . ?
C19 C20 1.388(4) . ?
C19 H19A 0.9500 . ?
C20 H20A 0.9500 . ?
C21 C22 1.392(4) . ?
C21 C26 1.398(4) . ?
C22 C23 1.390(4) . ?
C22 H22A 0.9500 . ?
C23 C24 1.385(5) . ?
C23 H23A 0.9500 . ?
C24 C25 1.379(5) . ?
C24 H24A 0.9500 . ?
C25 C26 1.395(4) . ?
C25 H25A 0.9500 . ?
C26 H26A 0.9500 . ?
C27 C28 1.389(4) . ?
C27 C32 1.397(4) . ?
C28 C29 1.392(4) . ?
C28 H28A 0.9500 . ?
C29 C30 1.382(4) . ?
C29 H29A 0.9500 . ?
C30 C31 1.387(4) . ?
C30 H30A 0.9500 . ?
C31 C32 1.386(4) . ?
C31 H31A 0.9500 . ?
C32 H32A 0.9500 . ?
C33 Cl2 1.767(3) . ?
C33 Cl1 1.770(4) . ?
C33 H33A 0.9900 . ?
C33 H33B 0.9900 . ?
F1 C34 1.319(11) . ?
F2 C34 1.344(8) . ?
F3 C34 1.336(11) . ?
C34 C35 1.572(6) . ?
F1' C34' 1.296(10) . ?
F2' C34' 1.302(7) . ?
F3' C34' 1.364(11) . ?
C34' C35 1.560(6) . ?
C35 O2 1.218(4) . ?
C35 O1 1.243(3) . ?

loop_
_geom_hbond_atom_site_label_D
_geom_hbond_atom_site_label_H
_geom_hbond_atom_site_label_A
_geom_hbond_distance_DH
_geom_hbond_distance_HA
_geom_hbond_distance_DA
_geom_hbond_angle_DHA
_geom_hbond_site_symmetry_A
N2 H2N O1 0.88(4) 1.84(4) 2.718(3) 177(4) .
N2 H2N O2 0.88(4) 2.70(4) 3.264(3) 123(3) .

loop_
_geom_torsion_atom_site_label_1
_geom_torsion_atom_site_label_2
_geom_torsion_atom_site_label_3
_geom_torsion_atom_site_label_4
_geom_torsion
_geom_torsion_site_symmetry_1
_geom_torsion_site_symmetry_2
_geom_torsion_site_symmetry_3
_geom_torsion_site_symmetry_4
_geom_torsion_publ_flag
N1 Au1 Au2 P2 178.93(6) . . . . ?
P1 Au1 Au2 P2 -0.61(2) . . . . ?
N1 Au1 Au2 S1 -5.24(6) . . . . ?
P1 Au1 Au2 S1 175.23(2) . . . . ?
P2 Au2 S1 C1 119.5(3) . . . . ?
Au1 Au2 S1 C1 6.41(9) . . . . ?
N1 Au1 P1 C9 -123(4) . . . . ?
Au2 Au1 P1 C9 -92.98(9) . . . . ?
N1 Au1 P1 C15 113(4) . . . . ?
Au2 Au1 P1 C15 143.06(9) . . . . ?
N1 Au1 P1 C8 -6(4) . . . . ?
Au2 Au1 P1 C8 23.57(9) . . . . ?
S1 Au2 P2 C21 -14.4(3) . . . . ?
Au1 Au2 P2 C21 98.61(9) . . . . ?
S1 Au2 P2 C27 108.8(3) . . . . ?
Au1 Au2 P2 C27 -138.21(9) . . . . ?
S1 Au2 P2 C8 -135.5(3) . . . . ?
Au1 Au2 P2 C8 -22.49(9) . . . . ?
P1 Au1 N1 C1 34(4) . . . . ?
Au2 Au1 N1 C1 3.7(2) . . . . ?
P1 Au1 N1 C2 -146(4) . . . . ?
Au2 Au1 N1 C2 -175.91(19) . . . . ?
C2 N1 C1 N2 0.6(3) . . . . ?
Au1 N1 C1 N2 -179.13(16) . . . . ?
C2 N1 C1 S1 -178.89(19) . . . . ?
Au1 N1 C1 S1 1.4(3) . . . . ?
C7 N2 C1 N1 -0.6(3) . . . . ?
C7 N2 C1 S1 178.88(17) . . . . ?
Au2 S1 C1 N1 -6.9(3) . . . . ?
Au2 S1 C1 N2 173.69(17) . . . . ?
C1 N1 C2 C3 179.6(3) . . . . ?
Au1 N1 C2 C3 -0.7(4) . . . . ?
C1 N1 C2 C7 -0.3(3) . . . . ?
Au1 N1 C2 C7 179.42(16) . . . . ?
C7 C2 C3 C4 -1.0(4) . . . . ?
N1 C2 C3 C4 179.2(2) . . . . ?
C2 C3 C4 C5 0.5(4) . . . . ?
C3 C4 C5 C6 0.8(4) . . . . ?
C4 C5 C6 C7 -1.6(4) . . . . ?
C1 N2 C7 C6 -179.7(3) . . . . ?
C1 N2 C7 C2 0.4(3) . . . . ?
C5 C6 C7 N2 -178.7(3) . . . . ?
C5 C6 C7 C2 1.2(4) . . . . ?
C3 C2 C7 N2 -180.0(2) . . . . ?
N1 C2 C7 N2 -0.1(3) . . . . ?
C3 C2 C7 C6 0.1(4) . . . . ?
N1 C2 C7 C6 180.0(2) . . . . ?
C9 P1 C8 P2 76.13(16) . . . . ?
C15 P1 C8 P2 -170.95(13) . . . . ?
Au1 P1 C8 P2 -46.73(15) . . . . ?
C21 P2 C8 P1 -77.72(16) . . . . ?
C27 P2 C8 P1 169.17(13) . . . . ?
Au2 P2 C8 P1 46.46(15) . . . . ?
C15 P1 C9 C14 144.1(2) . . . . ?
C8 P1 C9 C14 -103.9(2) . . . . ?
Au1 P1 C9 C14 16.6(2) . . . . ?
C15 P1 C9 C10 -43.8(2) . . . . ?
C8 P1 C9 C10 68.2(2) . . . . ?
Au1 P1 C9 C10 -171.32(18) . . . . ?
C14 C9 C10 C11 1.1(4) . . . . ?
P1 C9 C10 C11 -171.0(2) . . . . ?
C9 C10 C11 C12 -0.1(4) . . . . ?
C10 C11 C12 C13 -1.0(4) . . . . ?
C11 C12 C13 C14 1.1(4) . . . . ?
C12 C13 C14 C9 -0.1(4) . . . . ?
C10 C9 C14 C13 -1.0(4) . . . . ?
P1 C9 C14 C13 171.2(2) . . . . ?
C9 P1 C15 C16 -97.0(2) . . . . ?
C8 P1 C15 C16 152.6(2) . . . . ?
Au1 P1 C15 C16 30.5(2) . . . . ?
C9 P1 C15 C20 82.8(2) . . . . ?
C8 P1 C15 C20 -27.6(3) . . . . ?
Au1 P1 C15 C20 -149.7(2) . . . . ?
C20 C15 C16 C17 -1.3(4) . . . . ?
P1 C15 C16 C17 178.5(2) . . . . ?
C15 C16 C17 C18 1.2(4) . . . . ?
C16 C17 C18 C19 -0.5(4) . . . . ?
C17 C18 C19 C20 0.0(4) . . . . ?
C18 C19 C20 C15 -0.1(4) . . . . ?
C16 C15 C20 C19 0.8(4) . . . . ?
P1 C15 C20 C19 -179.0(2) . . . . ?
C27 P2 C21 C22 64.7(2) . . . . ?
C8 P2 C21 C22 -45.1(2) . . . . ?
Au2 P2 C21 C22 -168.44(19) . . . . ?
C27 P2 C21 C26 -115.2(2) . . . . ?
C8 P2 C21 C26 135.1(2) . . . . ?
Au2 P2 C21 C26 11.7(2) . . . . ?
C26 C21 C22 C23 -1.1(4) . . . . ?
P2 C21 C22 C23 179.1(2) . . . . ?
C21 C22 C23 C24 0.3(4) . . . . ?
C22 C23 C24 C25 0.7(4) . . . . ?
C23 C24 C25 C26 -1.0(4) . . . . ?
C24 C25 C26 C21 0.3(4) . . . . ?
C22 C21 C26 C25 0.8(4) . . . . ?
P2 C21 C26 C25 -179.4(2) . . . . ?
C21 P2 C27 C28 3.4(3) . . . . ?
C8 P2 C27 C28 116.5(2) . . . . ?
Au2 P2 C27 C28 -122.7(2) . . . . ?
C21 P2 C27 C32 -179.6(2) . . . . ?
C8 P2 C27 C32 -66.5(2) . . . . ?
Au2 P2 C27 C32 54.4(2) . . . . ?
C32 C27 C28 C29 -0.7(4) . . . . ?
P2 C27 C28 C29 176.3(2) . . . . ?
C27 C28 C29 C30 0.8(4) . . . . ?
C28 C29 C30 C31 0.0(4) . . . . ?
C29 C30 C31 C32 -0.8(4) . . . . ?
C30 C31 C32 C27 0.8(4) . . . . ?
C28 C27 C32 C31 -0.1(4) . . . . ?
P2 C27 C32 C31 -177.2(2) . . . . ?
F1' C34' C35 O2 23.8(8) . . . . ?
F2' C34' C35 O2 -101.1(8) . . . . ?
F3' C34' C35 O2 139.0(5) . . . . ?
F1' C34' C35 O1 -147.3(7) . . . . ?
F2' C34' C35 O1 87.9(8) . . . . ?
F3' C34' C35 O1 -32.1(7) . . . . ?
F1 C34 C35 O2 -159.6(5) . . . . ?
F3 C34 C35 O2 -35.4(7) . . . . ?
F2 C34 C35 O2 83.9(8) . . . . ?
F1 C34 C35 O1 11.1(7) . . . . ?
F3 C34 C35 O1 135.3(6) . . . . ?
F2 C34 C35 O1 -105.4(7) . . . . ?
